data_4328653
loop_
_publ_author_name
'Guo-Cang Wang'
'Herman H. Y. Sung'
'Ian D. Williams'
'Wa-Hung Leung'

_publ_section_title
;
 Tetravalent Titanium, Zirconium, and Cerium Oxo and Peroxo Complexes
 Containing an Imidodiphosphinate Ligand
;
_journal_name_full 'Inorganic Chemistry'
_journal_page_first 3640
_journal_page_last 3647
_journal_paper_doi 10.1021/ic202564h
_journal_volume 51
_journal_year 2012
_chemical_formula_sum 'C24 H56 N2 O6 P4 Ti'
_chemical_formula_weight 640.49
_chemical_name_systematic
; 
 ? 
;
_space_group_IT_number 15
_symmetry_cell_setting monoclinic
_symmetry_space_group_name_Hall '-C 2yc'
_symmetry_space_group_name_H-M 'C 1 2/c 1'
_atom_sites_solution_hydrogens geom
_atom_sites_solution_primary direct
_atom_sites_solution_secondary difmap
_audit_creation_method SHELXL-97
_cell_angle_alpha 90.00
_cell_angle_beta 101.077(3)
_cell_angle_gamma 90.00
_cell_formula_units_Z 4
_cell_length_a 14.918(4)
_cell_length_b 15.585(4)
_cell_length_c 15.326(4)
_cell_measurement_reflns_used 2652
_cell_measurement_temperature 298(2)
_cell_measurement_theta_max 24.00
_cell_measurement_theta_min 2.49
_cell_volume 3496.9(16)
_computing_structure_refinement 'SHELXL-97 (Sheldrick, 1997)'
_computing_structure_solution 'SHELXS-97 (Sheldrick, 1990)'
_diffrn_ambient_temperature 298(2)
_diffrn_detector_area_resol_mean 8
_diffrn_measured_fraction_theta_full 0.969
_diffrn_measured_fraction_theta_max 0.969
_diffrn_measurement_device_type 'Bruker APEX CCD area detector'
_diffrn_measurement_method '\w and \f scans'
_diffrn_radiation_monochromator graphite
_diffrn_radiation_type MoK\a
_diffrn_radiation_wavelength 0.71073
_diffrn_reflns_av_R_equivalents 0.0222
_diffrn_reflns_av_sigmaI/netI 0.0272
_diffrn_reflns_limit_h_max 12
_diffrn_reflns_limit_h_min -17
_diffrn_reflns_limit_k_max 18
_diffrn_reflns_limit_k_min -16
_diffrn_reflns_limit_l_max 17
_diffrn_reflns_limit_l_min -18
_diffrn_reflns_number 8406
_diffrn_reflns_theta_full 25.00
_diffrn_reflns_theta_max 25.00
_diffrn_reflns_theta_min 1.91
_diffrn_source 'sealed tube'
_exptl_absorpt_coefficient_mu 0.463
_exptl_absorpt_correction_T_max 1.00
_exptl_absorpt_correction_T_min 0.73
_exptl_absorpt_correction_type multi-scan
_exptl_absorpt_process_details SADABS
_exptl_crystal_colour yellow
_exptl_crystal_density_diffrn 1.217
_exptl_crystal_description block
_exptl_crystal_F_000 1376
_exptl_crystal_size_max 0.40
_exptl_crystal_size_mid 0.35
_exptl_crystal_size_min 0.30
_refine_diff_density_max 0.447
_refine_diff_density_min -0.396
_refine_diff_density_rms 0.052
_refine_ls_extinction_method none
_refine_ls_goodness_of_fit_ref 1.044
_refine_ls_hydrogen_treatment constr
_refine_ls_matrix_type full
_refine_ls_number_parameters 175
_refine_ls_number_reflns 2992
_refine_ls_number_restraints 3
_refine_ls_restrained_S_all 1.109
_refine_ls_R_factor_all 0.0546
_refine_ls_R_factor_gt 0.0443
_refine_ls_shift/su_max 0.002
_refine_ls_shift/su_mean 0.000
_refine_ls_structure_factor_coef Fsqd
_refine_ls_weighting_details 'calc w=1/[\s^2^(Fo^2^)+(0.0700P)^2^+2.0006P] where P=(Fo^2^+2Fc^2^)/3'
_refine_ls_weighting_scheme calc
_refine_ls_wR_factor_gt 0.1171
_refine_ls_wR_factor_ref 0.1237
_reflns_number_gt 2485
_reflns_number_total 2992
_reflns_threshold_expression >2sigma(I)
_cod_data_source_file ic202564h_si_001_3.cif
_cod_data_source_block wang50
_cod_original_cell_volume 3497.0(14)
_cod_database_code 4328653

loop_
_symmetry_equiv_pos_as_xyz
'x, y, z'
'-x, y, -z+1/2'
'x+1/2, y+1/2, z'
'-x+1/2, y+1/2, -z+1/2'
'-x, -y, -z'
'x, -y, z-1/2'
'-x+1/2, -y+1/2, -z'
'x+1/2, -y+1/2, z-1/2'

loop_
_atom_site_label
_atom_site_type_symbol
_atom_site_fract_x
_atom_site_fract_y
_atom_site_fract_z
_atom_site_U_iso_or_equiv
_atom_site_adp_type
_atom_site_occupancy
_atom_site_symmetry_multiplicity
_atom_site_calc_flag
_atom_site_refinement_flags
_atom_site_disorder_assembly
_atom_site_disorder_group
Ti1 Ti 0.5000 0.34878(4) 0.2500 0.0392(2) Uani 1 2 d S . .
P1 P 0.40451(5) 0.28451(4) 0.41363(5) 0.0408(2) Uani 1 1 d . . .
P2 P 0.29196(5) 0.28283(5) 0.24453(5) 0.0449(2) Uani 1 1 d . . .
O1 O 0.47931(13) 0.32323(13) 0.37047(13) 0.0491(5) Uani 1 1 d . . .
O2 O 0.37885(13) 0.29080(13) 0.20648(13) 0.0493(5) Uani 1 1 d . A .
O3 O 0.45046(15) 0.45623(14) 0.23204(18) 0.0687(6) Uani 1 1 d . . .
N1 N 0.30861(15) 0.27085(15) 0.34930(16) 0.0468(6) Uani 1 1 d . A .
C1 C 0.4487(2) 0.1829(2) 0.4612(2) 0.0602(8) Uani 1 1 d . . .
H1 H 0.5041 0.1948 0.5053 0.072 Uiso 1 1 calc R . .
C2 C 0.4749(3) 0.1256(3) 0.3908(3) 0.0884(12) Uani 1 1 d . . .
H2A H 0.4954 0.0713 0.4166 0.133 Uiso 1 1 calc R . .
H2B H 0.5232 0.1521 0.3670 0.133 Uiso 1 1 calc R . .
H2C H 0.4229 0.1171 0.3440 0.133 Uiso 1 1 calc R . .
C3 C 0.3808(3) 0.1378(3) 0.5089(3) 0.0930(14) Uani 1 1 d . . .
H3A H 0.4077 0.0859 0.5359 0.139 Uiso 1 1 calc R . .
H3B H 0.3263 0.1242 0.4668 0.139 Uiso 1 1 calc R . .
H3C H 0.3659 0.1749 0.5540 0.139 Uiso 1 1 calc R . .
C4 C 0.3896(2) 0.3539(2) 0.5046(2) 0.0525(7) Uani 1 1 d . . .
H4 H 0.3420 0.3289 0.5328 0.063 Uiso 1 1 calc R . .
C5 C 0.4767(3) 0.3614(3) 0.5751(3) 0.0811(11) Uani 1 1 d . . .
H5A H 0.4663 0.3995 0.6213 0.122 Uiso 1 1 calc R . .
H5B H 0.5251 0.3835 0.5483 0.122 Uiso 1 1 calc R . .
H5C H 0.4935 0.3058 0.5999 0.122 Uiso 1 1 calc R . .
C6 C 0.3561(3) 0.4408(2) 0.4670(3) 0.0768(10) Uani 1 1 d . . .
H6A H 0.3463 0.4777 0.5145 0.115 Uiso 1 1 calc R . .
H6B H 0.2999 0.4338 0.4251 0.115 Uiso 1 1 calc R . .
H6C H 0.4011 0.4660 0.4377 0.115 Uiso 1 1 calc R . .
C7 C 0.2272(2) 0.3813(3) 0.2131(2) 0.0676(9) Uani 1 1 d . A .
H7 H 0.2625 0.4279 0.2464 0.081 Uiso 1 1 calc R . .
C8 C 0.1341(3) 0.3819(4) 0.2402(3) 0.1075(17) Uani 1 1 d . . .
H8A H 0.1041 0.4356 0.2232 0.161 Uiso 1 1 calc R A .
H8B H 0.1419 0.3749 0.3034 0.161 Uiso 1 1 calc R . .
H8C H 0.0976 0.3358 0.2109 0.161 Uiso 1 1 calc R . .
C9 C 0.2194(3) 0.4028(3) 0.1159(3) 0.0989(14) Uani 1 1 d . . .
H9A H 0.1916 0.4583 0.1041 0.148 Uiso 1 1 calc R A .
H9B H 0.1824 0.3604 0.0804 0.148 Uiso 1 1 calc R . .
H9C H 0.2792 0.4035 0.1013 0.148 Uiso 1 1 calc R . .
C10 C 0.2183(4) 0.2010(4) 0.1876(4) 0.0483(15) Uiso 0.60 1 d PD A 1
H10 H 0.1657 0.2222 0.1447 0.058 Uiso 0.60 1 calc PR A 1
C11 C 0.1971(7) 0.1267(6) 0.2482(7) 0.107(3) Uiso 0.60 1 d PD A 1
H11A H 0.1586 0.0852 0.2129 0.160 Uiso 0.60 1 calc PR A 1
H11B H 0.1665 0.1493 0.2929 0.160 Uiso 0.60 1 calc PR A 1
H11C H 0.2532 0.0998 0.2762 0.160 Uiso 0.60 1 calc PR A 1
C12 C 0.2813(6) 0.1316(6) 0.1484(7) 0.105(2) Uiso 0.60 1 d PD A 1
H12A H 0.2435 0.0862 0.1192 0.158 Uiso 0.60 1 calc PR A 1
H12B H 0.3257 0.1082 0.1962 0.158 Uiso 0.60 1 calc PR A 1
H12C H 0.3121 0.1593 0.1065 0.158 Uiso 0.60 1 calc PR A 1
C10A C 0.2383(8) 0.1765(8) 0.1966(6) 0.067(3) Uiso 0.40 1 d PD A 2
H10A H 0.2866 0.1346 0.2176 0.081 Uiso 0.40 1 calc PR A 2
C11A C 0.1669(6) 0.1535(6) 0.2483(5) 0.0532(19) Uiso 0.40 1 d PD A 2
H11D H 0.1292 0.1084 0.2182 0.080 Uiso 0.40 1 calc PR A 2
H11E H 0.1299 0.2029 0.2535 0.080 Uiso 0.40 1 calc PR A 2
H11F H 0.1956 0.1343 0.3065 0.080 Uiso 0.40 1 calc PR A 2
C12A C 0.2322(10) 0.1750(9) 0.1068(8) 0.108(4) Uiso 0.40 1 d PD A 2
H12D H 0.1854 0.1353 0.0807 0.163 Uiso 0.40 1 calc PR A 2
H12E H 0.2896 0.1574 0.0933 0.163 Uiso 0.40 1 calc PR A 2
H12F H 0.2171 0.2313 0.0830 0.163 Uiso 0.40 1 calc PR A 2

loop_
_atom_site_aniso_label
_atom_site_aniso_U_11
_atom_site_aniso_U_22
_atom_site_aniso_U_33
_atom_site_aniso_U_23
_atom_site_aniso_U_13
_atom_site_aniso_U_12
Ti1 0.0382(4) 0.0359(4) 0.0477(4) 0.000 0.0188(3) 0.000
P1 0.0383(4) 0.0465(4) 0.0391(4) 0.0014(3) 0.0113(3) -0.0021(3)
P2 0.0399(4) 0.0543(5) 0.0409(4) 0.0028(3) 0.0090(3) -0.0090(3)
O1 0.0422(10) 0.0627(12) 0.0446(11) -0.0054(9) 0.0142(8) -0.0091(9)
O2 0.0456(11) 0.0604(12) 0.0438(11) -0.0039(8) 0.0132(9) -0.0093(9)
O3 0.0690(13) 0.0453(12) 0.0972(18) 0.0052(11) 0.0296(13) 0.0132(10)
N1 0.0396(13) 0.0578(14) 0.0446(13) 0.0070(10) 0.0122(10) -0.0065(10)
C1 0.0589(19) 0.0568(18) 0.063(2) 0.0071(15) 0.0060(15) 0.0066(15)
C2 0.099(3) 0.060(2) 0.113(3) 0.000(2) 0.037(3) 0.015(2)
C3 0.126(4) 0.073(3) 0.088(3) 0.035(2) 0.043(3) 0.010(2)
C4 0.0490(16) 0.0643(19) 0.0479(16) -0.0058(13) 0.0186(13) -0.0001(13)
C5 0.068(2) 0.107(3) 0.065(2) -0.029(2) 0.0055(18) -0.002(2)
C6 0.090(3) 0.062(2) 0.084(3) -0.0104(18) 0.029(2) 0.0115(18)
C7 0.062(2) 0.078(2) 0.063(2) 0.0137(17) 0.0124(16) 0.0086(17)
C8 0.077(3) 0.154(4) 0.097(3) 0.040(3) 0.031(2) 0.044(3)
C9 0.103(3) 0.113(4) 0.081(3) 0.043(3) 0.020(2) 0.017(3)

loop_
_atom_type_symbol
_atom_type_description
_atom_type_scat_dispersion_real
_atom_type_scat_dispersion_imag
_atom_type_scat_source
C C 0.0033 0.0016 'International Tables Vol C Tables 4.2.6.8 and 6.1.1.4'
H H 0.0000 0.0000 'International Tables Vol C Tables 4.2.6.8 and 6.1.1.4'
N N 0.0061 0.0033 'International Tables Vol C Tables 4.2.6.8 and 6.1.1.4'
O O 0.0106 0.0060 'International Tables Vol C Tables 4.2.6.8 and 6.1.1.4'
P P 0.1023 0.0942 'International Tables Vol C Tables 4.2.6.8 and 6.1.1.4'
Ti Ti 0.2776 0.4457 'International Tables Vol C Tables 4.2.6.8 and 6.1.1.4'

loop_
_geom_angle_atom_site_label_1
_geom_angle_atom_site_label_2
_geom_angle_atom_site_label_3
_geom_angle
_geom_angle_site_symmetry_1
_geom_angle_site_symmetry_3
O3 Ti1 O3 47.53(15) 2_655 .
O3 Ti1 O1 101.21(10) 2_655 2_655
O3 Ti1 O1 100.11(10) . 2_655
O3 Ti1 O1 100.11(10) 2_655 .
O3 Ti1 O1 101.21(10) . .
O1 Ti1 O1 156.68(12) 2_655 .
O3 Ti1 O2 140.40(10) 2_655 .
O3 Ti1 O2 92.87(9) . .
O1 Ti1 O2 83.76(8) 2_655 .
O1 Ti1 O2 85.85(8) . .
O3 Ti1 O2 92.87(9) 2_655 2_655
O3 Ti1 O2 140.40(10) . 2_655
O1 Ti1 O2 85.85(8) 2_655 2_655
O1 Ti1 O2 83.76(8) . 2_655
O2 Ti1 O2 126.74(12) . 2_655
O1 P1 N1 115.48(12) . .
O1 P1 C4 107.82(13) . .
N1 P1 C4 109.16(13) . .
O1 P1 C1 106.24(14) . .
N1 P1 C1 110.32(15) . .
C4 P1 C1 107.50(15) . .
O2 P2 N1 114.64(12) . .
O2 P2 C10 110.93(19) . .
N1 P2 C10 111.7(2) . .
O2 P2 C7 106.02(14) . .
N1 P2 C7 109.69(15) . .
C10 P2 C7 103.0(3) . .
O2 P2 C10A 104.2(3) . .
N1 P2 C10A 104.9(3) . .
C10 P2 C10A 14.6(4) . .
C7 P2 C10A 117.6(4) . .
P1 O1 Ti1 138.17(12) . .
P2 O2 Ti1 133.13(12) . .
O3 O3 Ti1 66.23(8) 2_655 .
P2 N1 P1 124.00(14) . .
C2 C1 C3 110.9(3) . .
C2 C1 P1 110.7(3) . .
C3 C1 P1 111.7(2) . .
C6 C4 C5 111.9(3) . .
C6 C4 P1 108.7(2) . .
C5 C4 P1 112.1(2) . .
C9 C7 C8 111.4(3) . .
C9 C7 P2 112.5(3) . .
C8 C7 P2 113.4(3) . .
C11 C10 C12 85.6(6) . .
C11 C10 P2 114.5(5) . .
C12 C10 P2 108.1(5) . .
C12A C10A C11A 128.2(11) . .
C12A C10A P2 110.0(9) . .
C11A C10A P2 107.0(7) . .

loop_
_geom_bond_atom_site_label_1
_geom_bond_atom_site_label_2
_geom_bond_distance
_geom_bond_site_symmetry_2
Ti1 O3 1.830(2) 2_655
Ti1 O3 1.830(2) .
Ti1 O1 1.9703(19) 2_655
Ti1 O1 1.9703(19) .
Ti1 O2 2.016(2) .
Ti1 O2 2.016(2) 2_655
P1 O1 1.527(2) .
P1 N1 1.588(2) .
P1 C4 1.812(3) .
P1 C1 1.813(3) .
P2 O2 1.525(2) .
P2 N1 1.588(2) .
P2 C10 1.796(6) .
P2 C7 1.829(4) .
P2 C10A 1.924(11) .
O3 O3 1.475(5) 2_655
C1 C2 1.509(6) .
C1 C3 1.530(5) .
C4 C6 1.519(5) .
C4 C5 1.526(5) .
C7 C9 1.511(5) .
C7 C8 1.524(5) .
C10 C11 1.555(10) .
C10 C12 1.622(10) .
C10A C12A 1.362(13) .
C10A C11A 1.488(11) .
